data_4121968
loop_
_publ_author_name
'Fukazawa, Aiko'
'Oshima, Hiroya'
'Shimizu, Soji'
'Kobayashi, Nagao'
'Yamaguchi, Shigehiro'

_publ_section_title
;
 Dearomatization-induced transannular cyclization: synthesis of
 electron-accepting thiophene-s,s-dioxide-fused biphenylene.
;
_journal_issue 24
_journal_name_full 'Journal of the American Chemical Society'
_journal_page_first 8738
_journal_page_last 8745
_journal_paper_doi 10.1021/ja503499n
_journal_volume 136
_journal_year 2014
_chemical_formula_sum 'C48 H70 N2 O6 S4 Si4'
_chemical_formula_weight 1011.66
_chemical_name_common cmpd4
_chemical_name_systematic
; 
 ? 
;
_space_group_IT_number 14
_symmetry_cell_setting monoclinic
_symmetry_space_group_name_Hall '-P 2ybc'
_symmetry_space_group_name_H-M 'P 1 21/c 1'
_atom_sites_solution_hydrogens geom
_atom_sites_solution_primary direct
_atom_sites_solution_secondary difmap
_audit_creation_method SHELXL-97
_cell_angle_alpha 90.00
_cell_angle_beta 90.6910(19)
_cell_angle_gamma 90.00
_cell_formula_units_Z 2
_cell_length_a 6.8915(8)
_cell_length_b 23.793(3)
_cell_length_c 16.7203(19)
_cell_measurement_reflns_used 8728
_cell_measurement_temperature 123(2)
_cell_measurement_theta_max 31.5050
_cell_measurement_theta_min 2.1016
_cell_volume 2741.4(6)
_computing_structure_refinement 'SHELXL-97 (Sheldrick, 1997)'
_computing_structure_solution 'SHELXS-97 (Sheldrick, 1990)'
_diffrn_ambient_temperature 123(2)
_diffrn_measured_fraction_theta_full 0.993
_diffrn_measured_fraction_theta_max 0.993
_diffrn_measurement_device_type
;
Saturn70 CCD (4x4 bin mode) with MicroMax-007
;
_diffrn_radiation_monochromator graphite
_diffrn_radiation_source 'fine-focus sealed tube'
_diffrn_radiation_type MoK\a
_diffrn_radiation_wavelength 0.71070
_diffrn_reflns_av_R_equivalents 0.0290
_diffrn_reflns_av_sigmaI/netI 0.0260
_diffrn_reflns_limit_h_max 8
_diffrn_reflns_limit_h_min -8
_diffrn_reflns_limit_k_max 28
_diffrn_reflns_limit_k_min -24
_diffrn_reflns_limit_l_max 16
_diffrn_reflns_limit_l_min -19
_diffrn_reflns_number 17964
_diffrn_reflns_theta_full 25.00
_diffrn_reflns_theta_max 25.00
_diffrn_reflns_theta_min 2.10
_exptl_absorpt_coefficient_mu 0.306
_exptl_absorpt_correction_T_max 0.9137
_exptl_absorpt_correction_T_min 0.8873
_exptl_absorpt_process_details 'Jacobsen, R. (1998)  Private communication'
_exptl_crystal_colour orange
_exptl_crystal_density_diffrn 1.226
_exptl_crystal_density_method 'not measured'
_exptl_crystal_description block
_exptl_crystal_F_000 1080
_exptl_crystal_size_max 0.40
_exptl_crystal_size_mid 0.30
_exptl_crystal_size_min 0.30
_refine_diff_density_max 0.784
_refine_diff_density_min -0.307
_refine_diff_density_rms 0.054
_refine_ls_extinction_method none
_refine_ls_goodness_of_fit_ref 1.073
_refine_ls_hydrogen_treatment none
_refine_ls_matrix_type full
_refine_ls_number_parameters 369
_refine_ls_number_reflns 4810
_refine_ls_number_restraints 8
_refine_ls_restrained_S_all 1.073
_refine_ls_R_factor_all 0.0458
_refine_ls_R_factor_gt 0.0418
_refine_ls_shift/su_max 0.001
_refine_ls_shift/su_mean 0.000
_refine_ls_structure_factor_coef Fsqd
_refine_ls_weighting_details 'calc w=1/[\s^2^(Fo^2^)+(0.0586P)^2^+1.8762P] where P=(Fo^2^+2Fc^2^)/3'
_refine_ls_weighting_scheme calc
_refine_ls_wR_factor_gt 0.1103
_refine_ls_wR_factor_ref 0.1135
_reflns_number_gt 4418
_reflns_number_total 4810
_reflns_threshold_expression >2sigma(I)
_cod_data_source_file ja503499n_si_003.cif
_cod_data_source_block ho-3so22
_cod_depositor_comments 'Adding full bibliography for 4121966--4121969.cif.'
_cod_original_cell_volume 2741.4(5)
_cod_original_sg_symbol_H-M P21/c
_cod_database_code 4121968

loop_
_symmetry_equiv_pos_as_xyz
'x, y, z'
'-x, y+1/2, -z+1/2'
'-x, -y, -z'
'x, -y-1/2, z-1/2'

loop_
_atom_site_label
_atom_site_type_symbol
_atom_site_fract_x
_atom_site_fract_y
_atom_site_fract_z
_atom_site_U_iso_or_equiv
_atom_site_adp_type
_atom_site_occupancy
_atom_site_symmetry_multiplicity
_atom_site_calc_flag
_atom_site_refinement_flags
_atom_site_disorder_assembly
_atom_site_disorder_group
C1 C 0.2787(3) 0.01694(8) 0.58250(12) 0.0232(4) Uani 1 1 d . . .
C2 C 0.3173(3) 0.07545(8) 0.59482(12) 0.0230(4) Uani 1 1 d . . .
C3 C 0.4798(3) 0.08324(8) 0.64967(12) 0.0239(4) Uani 1 1 d . . .
H3 H 0.5247 0.1196 0.6645 0.029 Uiso 1 1 calc R . .
C4 C 0.5638(3) 0.03586(8) 0.67847(12) 0.0236(4) Uani 1 1 d . . .
S1 S 0.44930(7) -0.02360(2) 0.63589(3) 0.02314(15) Uani 1 1 d . . .
O1 O 0.3572(3) -0.05695(9) 0.69843(13) 0.0375(5) Uani 0.75 1 d P . .
O2 O 0.5762(3) -0.05209(10) 0.58454(14) 0.0418(5) Uani 0.75 1 d P . .
C5 C 0.0385(3) 0.09911(8) 0.51030(12) 0.0238(4) Uani 1 1 d . . .
C6 C 0.1998(3) 0.11576(8) 0.55847(11) 0.0235(4) Uani 1 1 d . . .
C7 C 0.2107(3) 0.17699(8) 0.56474(12) 0.0257(4) Uani 1 1 d . . .
H7 H 0.3108 0.1951 0.5947 0.031 Uiso 1 1 calc R . .
C8 C 0.0714(3) 0.20649(8) 0.52580(12) 0.0249(4) Uani 1 1 d . A .
S2 S -0.08657(7) 0.15892(2) 0.47567(3) 0.02517(15) Uani 1 1 d . . .
O3 O -0.2812(2) 0.16092(7) 0.50930(11) 0.0233(4) Uani 0.75 1 d P . .
O4 O -0.0723(3) 0.16449(7) 0.39137(10) 0.0238(4) Uani 0.75 1 d P . .
C9 C 0.1237(3) 0.00184(8) 0.53566(12) 0.0250(4) Uani 1 1 d . . .
C10 C 0.0011(3) 0.04348(9) 0.49982(12) 0.0247(4) Uani 1 1 d . . .
Si1 Si 0.76746(8) 0.02933(2) 0.75388(3) 0.02624(16) Uani 1 1 d . . .
C11 C 0.6635(3) 0.02392(9) 0.85795(13) 0.0317(5) Uani 1 1 d . . .
C12 C 0.8326(5) 0.02822(13) 0.91858(15) 0.0549(8) Uani 1 1 d . . .
H12 H 0.7826 0.0247 0.9730 0.082 Uiso 1 1 calc R . .
H12A H 0.8971 0.0647 0.9127 0.082 Uiso 1 1 calc R . .
H12B H 0.9259 -0.0020 0.9087 0.082 Uiso 1 1 calc R . .
C13 C 0.5607(6) -0.03224(12) 0.86959(18) 0.0636(10) Uani 1 1 d . . .
H13 H 0.6533 -0.0630 0.8622 0.095 Uiso 1 1 calc R . .
H13A H 0.4546 -0.0358 0.8303 0.095 Uiso 1 1 calc R . .
H13B H 0.5080 -0.0340 0.9237 0.095 Uiso 1 1 calc R . .
C14 C 0.5196(4) 0.07159(11) 0.87305(15) 0.0405(6) Uani 1 1 d . . .
H14 H 0.4794 0.0707 0.9291 0.061 Uiso 1 1 calc R . .
H14A H 0.4056 0.0669 0.8381 0.061 Uiso 1 1 calc R . .
H14B H 0.5816 0.1077 0.8617 0.061 Uiso 1 1 calc R . .
C15 C 0.9048(4) -0.03544(13) 0.72937(15) 0.0489(7) Uani 1 1 d . . .
H15 H 0.9494 -0.0334 0.6740 0.073 Uiso 1 1 calc R . .
H15A H 0.8205 -0.0683 0.7356 0.073 Uiso 1 1 calc R . .
H15B H 1.0172 -0.0388 0.7655 0.073 Uiso 1 1 calc R . .
C16 C 0.9134(4) 0.09472(12) 0.74316(15) 0.0452(6) Uani 1 1 d . . .
H16 H 1.0322 0.0917 0.7757 0.068 Uiso 1 1 calc R . .
H16A H 0.8373 0.1270 0.7613 0.068 Uiso 1 1 calc R . .
H16B H 0.9474 0.0999 0.6869 0.068 Uiso 1 1 calc R . .
Si2 Si 0.02046(9) 0.28429(2) 0.52187(4) 0.03034(17) Uani 1 1 d D . .
C17A C -0.080(2) 0.3044(5) 0.6223(7) 0.035(3) Uani 0.62(3) 1 d PD A 1
C18A C 0.081(2) 0.3047(5) 0.6858(6) 0.055(2) Uani 0.62(3) 1 d P A 1
H31 H 0.0275 0.3172 0.7368 0.083 Uiso 0.62(3) 1 calc PR A 1
H32 H 0.1841 0.3303 0.6695 0.083 Uiso 0.62(3) 1 calc PR A 1
H33 H 0.1333 0.2666 0.6919 0.083 Uiso 0.62(3) 1 calc PR A 1
C19A C -0.248(2) 0.2658(5) 0.6498(8) 0.070(3) Uani 0.62(3) 1 d P A 1
H34 H -0.1984 0.2276 0.6583 0.106 Uiso 0.62(3) 1 calc PR A 1
H35 H -0.3500 0.2652 0.6086 0.106 Uiso 0.62(3) 1 calc PR A 1
H36 H -0.3007 0.2803 0.6999 0.106 Uiso 0.62(3) 1 calc PR A 1
C20A C -0.172(3) 0.3643(7) 0.6164(16) 0.055(3) Uani 0.62(3) 1 d P A 1
H37 H -0.2798 0.3638 0.5774 0.082 Uiso 0.62(3) 1 calc PR A 1
H38 H -0.0741 0.3914 0.5993 0.082 Uiso 0.62(3) 1 calc PR A 1
H39 H -0.2215 0.3754 0.6689 0.082 Uiso 0.62(3) 1 calc PR A 1
C21A C -0.1720(19) 0.2961(4) 0.4425(8) 0.048(2) Uani 0.62(3) 1 d P A 1
H40 H -0.2869 0.2736 0.4547 0.072 Uiso 0.62(3) 1 calc PR A 1
H41 H -0.1218 0.2850 0.3902 0.072 Uiso 0.62(3) 1 calc PR A 1
H42 H -0.2075 0.3360 0.4411 0.072 Uiso 0.62(3) 1 calc PR A 1
C22A C 0.235(2) 0.3255(6) 0.5024(8) 0.050(3) Uani 0.62(3) 1 d P A 1
H43 H 0.2052 0.3655 0.5096 0.075 Uiso 0.62(3) 1 calc PR A 1
H44 H 0.2765 0.3190 0.4473 0.075 Uiso 0.62(3) 1 calc PR A 1
H45 H 0.3388 0.3145 0.5396 0.075 Uiso 0.62(3) 1 calc PR A 1
C29 C 0.4225(4) 0.25329(14) 0.8101(2) 0.0578(8) Uani 1 1 d . . .
N1 N 0.4198(5) 0.20973(13) 0.7820(2) 0.0859(10) Uani 1 1 d . . .
C30 C 0.4266(4) 0.30964(15) 0.84452(19) 0.0610(8) Uani 1 1 d . . .
H30 H 0.5102 0.3339 0.8124 0.092 Uiso 1 1 calc R . .
H30A H 0.4775 0.3078 0.8994 0.092 Uiso 1 1 calc R . .
H30B H 0.2948 0.3251 0.8448 0.092 Uiso 1 1 calc R . .
C21B C -0.092(4) 0.2975(7) 0.4236(9) 0.049(4) Uani 0.38(3) 1 d P A 2
H46 H -0.2193 0.2792 0.4208 0.074 Uiso 0.38(3) 1 calc PR A 2
H47 H -0.0089 0.2824 0.3816 0.074 Uiso 0.38(3) 1 calc PR A 2
H48 H -0.1080 0.3381 0.4158 0.074 Uiso 0.38(3) 1 calc PR A 2
C18B C -0.004(4) 0.2974(12) 0.6868(13) 0.078(6) Uani 0.38(3) 1 d PU A 2
H49 H 0.1203 0.3173 0.6820 0.118 Uiso 0.38(3) 1 calc PR A 2
H50 H 0.0208 0.2572 0.6941 0.118 Uiso 0.38(3) 1 calc PR A 2
H51 H -0.0740 0.3120 0.7329 0.118 Uiso 0.38(3) 1 calc PR A 2
C22B C 0.280(3) 0.3164(9) 0.5167(17) 0.065(6) Uani 0.38(3) 1 d P A 2
H52 H 0.2703 0.3563 0.5027 0.097 Uiso 0.38(3) 1 calc PR A 2
H53 H 0.3544 0.2966 0.4758 0.097 Uiso 0.38(3) 1 calc PR A 2
H54 H 0.3449 0.3124 0.5688 0.097 Uiso 0.38(3) 1 calc PR A 2
C19B C -0.295(3) 0.2656(9) 0.6152(17) 0.080(5) Uani 0.38(3) 1 d PU A 2
H55 H -0.2472 0.2277 0.6268 0.121 Uiso 0.38(3) 1 calc PR A 2
H56 H -0.3653 0.2655 0.5638 0.121 Uiso 0.38(3) 1 calc PR A 2
H57 H -0.3835 0.2774 0.6576 0.121 Uiso 0.38(3) 1 calc PR A 2
C17B C -0.124(3) 0.3064(12) 0.6113(12) 0.041(4) Uani 0.38(3) 1 d PDU A 2
C20B C -0.169(5) 0.3682(13) 0.602(3) 0.075(8) Uani 0.38(3) 1 d PU A 2
H58 H -0.2288 0.3821 0.6516 0.112 Uiso 0.38(3) 1 calc PR A 2
H59 H -0.2591 0.3738 0.5573 0.112 Uiso 0.38(3) 1 calc PR A 2
H60 H -0.0489 0.3890 0.5928 0.112 Uiso 0.38(3) 1 calc PR A 2

loop_
_atom_site_aniso_label
_atom_site_aniso_U_11
_atom_site_aniso_U_22
_atom_site_aniso_U_33
_atom_site_aniso_U_23
_atom_site_aniso_U_13
_atom_site_aniso_U_12
C1 0.0254(10) 0.0228(10) 0.0214(10) 0.0023(8) -0.0047(8) -0.0006(8)
C2 0.0250(10) 0.0250(10) 0.0189(10) 0.0012(8) -0.0038(8) -0.0043(8)
C3 0.0260(10) 0.0251(10) 0.0205(10) 0.0003(8) -0.0027(8) -0.0045(8)
C4 0.0232(10) 0.0279(10) 0.0197(10) 0.0010(8) -0.0008(8) -0.0052(8)
S1 0.0225(3) 0.0233(3) 0.0235(3) 0.00212(19) -0.0048(2) -0.00166(18)
O1 0.0378(12) 0.0384(12) 0.0362(12) 0.0092(9) -0.0032(9) -0.0028(9)
O2 0.0424(13) 0.0449(13) 0.0382(13) -0.0055(10) 0.0006(10) 0.0053(10)
C5 0.0275(10) 0.0238(10) 0.0200(10) 0.0029(8) -0.0059(8) -0.0002(8)
C6 0.0267(10) 0.0242(10) 0.0195(10) 0.0003(8) -0.0033(8) -0.0052(8)
C7 0.0299(11) 0.0242(10) 0.0229(11) 0.0008(8) -0.0068(8) -0.0063(8)
C8 0.0291(11) 0.0231(10) 0.0224(11) -0.0003(8) -0.0057(8) -0.0067(8)
S2 0.0297(3) 0.0209(3) 0.0247(3) 0.00235(19) -0.0103(2) -0.00339(19)
O3 0.0166(9) 0.0240(9) 0.0292(10) 0.0007(8) -0.0041(7) -0.0028(7)
O4 0.0345(10) 0.0230(9) 0.0136(9) 0.0020(7) -0.0084(7) -0.0025(8)
C9 0.0296(10) 0.0221(10) 0.0233(10) 0.0011(8) -0.0067(8) -0.0045(8)
C10 0.0269(10) 0.0247(10) 0.0225(11) 0.0021(8) -0.0083(8) -0.0049(8)
Si1 0.0209(3) 0.0368(3) 0.0210(3) 0.0026(2) -0.0031(2) 0.0010(2)
C11 0.0411(13) 0.0309(12) 0.0230(11) 0.0034(9) 0.0008(9) 0.0042(9)
C12 0.0654(19) 0.074(2) 0.0245(13) 0.0004(12) -0.0127(12) 0.0282(15)
C13 0.111(3) 0.0412(16) 0.0390(16) 0.0066(12) 0.0297(17) -0.0147(16)
C14 0.0439(14) 0.0469(14) 0.0307(13) -0.0007(11) 0.0049(10) 0.0119(11)
C15 0.0453(15) 0.0701(18) 0.0312(14) -0.0024(12) -0.0030(11) 0.0276(13)
C16 0.0329(13) 0.0681(18) 0.0344(13) 0.0033(12) -0.0074(10) -0.0222(12)
Si2 0.0399(4) 0.0203(3) 0.0305(3) 0.0032(2) -0.0096(3) -0.0057(2)
C17A 0.035(6) 0.025(3) 0.044(4) 0.000(3) -0.005(4) 0.011(4)
C18A 0.077(6) 0.059(4) 0.028(3) -0.012(2) -0.015(4) 0.024(4)
C19A 0.098(7) 0.047(3) 0.067(6) -0.015(4) 0.037(5) -0.013(4)
C20A 0.057(6) 0.033(4) 0.073(8) -0.003(4) -0.004(4) 0.007(4)
C21A 0.069(6) 0.025(3) 0.049(5) 0.002(3) -0.030(4) 0.009(3)
C22A 0.049(6) 0.031(4) 0.071(4) 0.002(3) 0.017(4) -0.005(4)
C29 0.0503(17) 0.057(2) 0.066(2) 0.0199(16) -0.0060(14) -0.0018(14)
N1 0.094(2) 0.0542(19) 0.109(3) 0.0214(18) -0.013(2) 0.0022(16)
C30 0.0446(16) 0.084(2) 0.0545(18) 0.0010(16) -0.0024(13) 0.0014(15)
C21B 0.079(11) 0.035(5) 0.034(6) 0.004(4) -0.014(6) 0.006(7)
C18B 0.082(11) 0.103(13) 0.050(7) -0.004(7) -0.003(8) 0.064(11)
C22B 0.037(8) 0.022(7) 0.136(15) -0.010(7) 0.000(7) -0.011(6)
C19B 0.060(8) 0.084(8) 0.098(14) -0.002(10) 0.051(8) 0.000(6)
C17B 0.026(7) 0.053(7) 0.045(7) 0.007(5) -0.007(5) 0.023(5)
C20B 0.099(14) 0.048(8) 0.078(15) -0.008(8) 0.003(10) 0.045(8)

loop_
_atom_type_symbol
_atom_type_description
_atom_type_scat_dispersion_real
_atom_type_scat_dispersion_imag
_atom_type_scat_source
C C 0.0033 0.0016 'International Tables Vol C Tables 4.2.6.8 and 6.1.1.4'
H H 0.0000 0.0000 'International Tables Vol C Tables 4.2.6.8 and 6.1.1.4'
O O 0.0106 0.0060 'International Tables Vol C Tables 4.2.6.8 and 6.1.1.4'
N N 0.0061 0.0033 'International Tables Vol C Tables 4.2.6.8 and 6.1.1.4'
Si Si 0.0817 0.0704 'International Tables Vol C Tables 4.2.6.8 and 6.1.1.4'
S S 0.1246 0.1234 'International Tables Vol C Tables 4.2.6.8 and 6.1.1.4'

loop_
_geom_angle_atom_site_label_1
_geom_angle_atom_site_label_2
_geom_angle_atom_site_label_3
_geom_angle
_geom_angle_site_symmetry_3
C9 C1 C2 118.75(18) .
C9 C1 S1 131.41(16) .
C2 C1 S1 109.82(14) .
C6 C2 C1 120.11(18) .
C6 C2 C3 129.00(19) .
C1 C2 C3 110.83(17) .
C4 C3 C2 116.25(18) .
C3 C4 S1 109.68(15) .
C3 C4 Si1 128.29(16) .
S1 C4 Si1 122.01(12) .
O2 S1 O1 116.92(14) .
O2 S1 C1 111.82(12) .
O1 S1 C1 111.57(11) .
O2 S1 C4 110.73(12) .
O1 S1 C4 109.99(11) .
C1 S1 C4 93.32(10) .
C10 C5 C6 119.37(18) .
C10 C5 S2 130.84(16) .
C6 C5 S2 109.75(15) .
C2 C6 C5 120.19(18) .
C2 C6 C7 128.78(18) .
C5 C6 C7 110.97(18) .
C8 C7 C6 116.57(18) .
C7 C8 S2 108.96(15) .
C7 C8 Si2 131.17(15) .
S2 C8 Si2 119.81(11) .
O4 S2 O3 116.98(11) .
O4 S2 C5 111.26(10) .
O3 S2 C5 110.38(10) .
O4 S2 C8 111.09(10) .
O3 S2 C8 111.00(10) .
C5 S2 C8 93.73(10) .
C1 C9 C10 120.86(19) .
C1 C9 C10 149.2(2) 3_556
C10 C9 C10 89.95(17) 3_556
C5 C10 C9 120.69(19) .
C5 C10 C9 149.26(19) 3_556
C9 C10 C9 90.05(17) 3_556
C15 Si1 C16 113.25(14) .
C15 Si1 C4 107.38(11) .
C16 Si1 C4 105.42(10) .
C15 Si1 C11 110.24(11) .
C16 Si1 C11 110.84(11) .
C4 Si1 C11 109.50(10) .
C13 C11 C14 109.0(2) .
C13 C11 C12 108.9(2) .
C14 C11 C12 109.2(2) .
C13 C11 Si1 110.98(17) .
C14 C11 Si1 110.76(15) .
C12 C11 Si1 107.99(17) .
C22A Si2 C21B 94.7(7) .
C22A Si2 C17B 115.7(10) .
C21B Si2 C17B 116.1(8) .
C22A Si2 C17A 109.4(6) .
C21B Si2 C17A 126.8(6) .
C17B Si2 C17A 11.0(9) .
C22A Si2 C8 112.8(4) .
C21B Si2 C8 106.0(5) .
C17B Si2 C8 110.3(9) .
C17A Si2 C8 106.7(4) .
C22A Si2 C21A 111.2(5) .
C21B Si2 C21A 19.7(4) .
C17B Si2 C21A 98.2(7) .
C17A Si2 C21A 109.1(5) .
C8 Si2 C21A 107.5(3) .
C22A Si2 C22B 13.0(9) .
C21B Si2 C22B 105.7(8) .
C17B Si2 C22B 114.9(11) .
C17A Si2 C22B 106.7(9) .
C8 Si2 C22B 102.5(7) .
C21A Si2 C22B 123.2(7) .
C18A C17A C19A 109.5(9) .
C18A C17A C20A 109.4(12) .
C19A C17A C20A 104.6(11) .
C18A C17A Si2 110.6(7) .
C19A C17A Si2 113.4(7) .
C20A C17A Si2 109.2(12) .
N1 C29 C30 178.7(4) .
C20B C17B C18B 109(3) .
C20B C17B C19B 118(2) .
C18B C17B C19B 106.8(19) .
C20B C17B Si2 108(2) .
C18B C17B Si2 109.3(13) .
C19B C17B Si2 105.8(15) .

loop_
_geom_bond_atom_site_label_1
_geom_bond_atom_site_label_2
_geom_bond_distance
_geom_bond_site_symmetry_2
C1 C9 1.365(3) .
C1 C2 1.432(3) .
C1 S1 1.756(2) .
C2 C6 1.390(3) .
C2 C3 1.451(3) .
C3 C4 1.353(3) .
C4 S1 1.766(2) .
C4 Si1 1.882(2) .
S1 O2 1.407(2) .
S1 O1 1.464(2) .
C5 C10 1.359(3) .
C5 C6 1.421(3) .
C5 S2 1.758(2) .
C6 C7 1.463(3) .
C7 C8 1.350(3) .
C8 S2 1.774(2) .
C8 Si2 1.885(2) .
S2 O4 1.4204(18) .
S2 O3 1.4615(18) .
C9 C10 1.429(3) .
C9 C10 1.497(3) 3_556
C10 C9 1.497(3) 3_556
Si1 C15 1.857(3) .
Si1 C16 1.862(3) .
Si1 C11 1.894(2) .
C11 C13 1.526(3) .
C11 C14 1.530(3) .
C11 C12 1.539(4) .
Si2 C22A 1.806(13) .
Si2 C21B 1.836(16) .
Si2 C17B 1.883(17) .
Si2 C17A 1.884(10) .
Si2 C21A 1.887(9) .
Si2 C22B 1.95(2) .
C17A C18A 1.523(11) .
C17A C19A 1.550(16) .
C17A C20A 1.57(2) .
C29 N1 1.139(4) .
C29 C30 1.459(5) .
C18B C17B 1.52(2) .
C19B C17B 1.53(3) .
C17B C20B 1.51(4) .

loop_
_geom_torsion_atom_site_label_1
_geom_torsion_atom_site_label_2
_geom_torsion_atom_site_label_3
_geom_torsion_atom_site_label_4
_geom_torsion
_geom_torsion_site_symmetry_1
_geom_torsion_site_symmetry_4
C9 C1 C2 C6 -0.9(3) . .
S1 C1 C2 C6 -179.76(16) . .
C9 C1 C2 C3 176.65(19) . .
S1 C1 C2 C3 -2.2(2) . .
C6 C2 C3 C4 177.4(2) . .
C1 C2 C3 C4 0.1(3) . .
C2 C3 C4 S1 2.0(2) . .
C2 C3 C4 Si1 -176.71(15) . .
C9 C1 S1 O2 70.3(2) . .
C2 C1 S1 O2 -111.11(17) . .
C9 C1 S1 O1 -62.8(2) . .
C2 C1 S1 O1 115.83(16) . .
C9 C1 S1 C4 -175.8(2) . .
C2 C1 S1 C4 2.80(16) . .
C3 C4 S1 O2 112.12(17) . .
Si1 C4 S1 O2 -69.11(16) . .
C3 C4 S1 O1 -117.12(16) . .
Si1 C4 S1 O1 61.66(16) . .
C3 C4 S1 C1 -2.73(16) . .
Si1 C4 S1 C1 176.04(13) . .
C1 C2 C6 C5 1.3(3) . .
C3 C2 C6 C5 -175.79(19) . .
C1 C2 C6 C7 178.3(2) . .
C3 C2 C6 C7 1.2(4) . .
C10 C5 C6 C2 -0.3(3) . .
S2 C5 C6 C2 177.90(16) . .
C10 C5 C6 C7 -177.83(19) . .
S2 C5 C6 C7 0.4(2) . .
C2 C6 C7 C8 -176.9(2) . .
C5 C6 C7 C8 0.3(3) . .
C6 C7 C8 S2 -0.9(2) . .
C6 C7 C8 Si2 176.15(16) . .
C10 C5 S2 O4 -68.4(2) . .
C6 C5 S2 O4 113.58(16) . .
C10 C5 S2 O3 63.2(2) . .
C6 C5 S2 O3 -114.82(16) . .
C10 C5 S2 C8 177.2(2) . .
C6 C5 S2 C8 -0.78(16) . .
C7 C8 S2 O4 -113.55(16) . .
Si2 C8 S2 O4 69.02(15) . .
C7 C8 S2 O3 114.46(16) . .
Si2 C8 S2 O3 -62.97(15) . .
C7 C8 S2 C5 0.95(17) . .
Si2 C8 S2 C5 -176.48(13) . .
C2 C1 C9 C10 -0.4(3) . .
S1 C1 C9 C10 178.14(17) . .
C2 C1 C9 C10 -177.3(3) . 3_556
S1 C1 C9 C10 1.2(5) . 3_556
C6 C5 C10 C9 -1.0(3) . .
S2 C5 C10 C9 -178.79(17) . .
C6 C5 C10 C9 178.6(3) . 3_556
S2 C5 C10 C9 0.8(5) . 3_556
C1 C9 C10 C5 1.4(3) . .
C10 C9 C10 C5 179.8(3) 3_556 .
C1 C9 C10 C9 -178.4(3) . 3_556
C10 C9 C10 C9 0.0 3_556 3_556
C3 C4 Si1 C15 -149.4(2) . .
S1 C4 Si1 C15 32.06(17) . .
C3 C4 Si1 C16 -28.4(2) . .
S1 C4 Si1 C16 153.08(14) . .
C3 C4 Si1 C11 90.9(2) . .
S1 C4 Si1 C11 -87.63(14) . .
C15 Si1 C11 C13 -48.2(2) . .
C16 Si1 C11 C13 -174.4(2) . .
C4 Si1 C11 C13 69.7(2) . .
C15 Si1 C11 C14 -169.42(18) . .
C16 Si1 C11 C14 64.4(2) . .
C4 Si1 C11 C14 -51.50(19) . .
C15 Si1 C11 C12 71.0(2) . .
C16 Si1 C11 C12 -55.2(2) . .
C4 Si1 C11 C12 -171.06(16) . .
C7 C8 Si2 C22A 48.1(5) . .
S2 C8 Si2 C22A -135.2(5) . .
C7 C8 Si2 C21B 150.4(8) . .
S2 C8 Si2 C21B -32.8(8) . .
C7 C8 Si2 C17B -83.1(8) . .
S2 C8 Si2 C17B 93.7(8) . .
C7 C8 Si2 C17A -72.1(5) . .
S2 C8 Si2 C17A 104.6(5) . .
C7 C8 Si2 C21A 171.0(6) . .
S2 C8 Si2 C21A -12.3(5) . .
C7 C8 Si2 C22B 39.8(9) . .
S2 C8 Si2 C22B -143.4(8) . .
C22A Si2 C17A C18A -48.8(10) . .
C21B Si2 C17A C18A -160.7(10) . .
C17B Si2 C17A C18A -176(7) . .
C8 Si2 C17A C18A 73.5(9) . .
C21A Si2 C17A C18A -170.6(8) . .
C22B Si2 C17A C18A -35.5(11) . .
C22A Si2 C17A C19A -172.3(8) . .
C21B Si2 C17A C19A 75.9(12) . .
C17B Si2 C17A C19A 61(7) . .
C8 Si2 C17A C19A -49.9(9) . .
C21A Si2 C17A C19A 65.9(9) . .
C22B Si2 C17A C19A -158.9(10) . .
C22A Si2 C17A C20A 71.5(10) . .
C21B Si2 C17A C20A -40.3(13) . .
C17B Si2 C17A C20A -55(6) . .
C8 Si2 C17A C20A -166.1(9) . .
C21A Si2 C17A C20A -50.3(10) . .
C22B Si2 C17A C20A 84.9(11) . .
C22A Si2 C17B C20B 53(2) . .
C21B Si2 C17B C20B -56(2) . .
C17A Si2 C17B C20B 110(8) . .
C8 Si2 C17B C20B -177.1(18) . .
C21A Si2 C17B C20B -65(2) . .
C22B Si2 C17B C20B 68(2) . .
C22A Si2 C17B C18B -65(2) . .
C21B Si2 C17B C18B -174.9(16) . .
C17A Si2 C17B C18B -8(5) . .
C8 Si2 C17B C18B 64(2) . .
C21A Si2 C17B C18B 176.6(19) . .
C22B Si2 C17B C18B -51(2) . .
C22A Si2 C17B C19B -179.9(12) . .
C21B Si2 C17B C19B 70.4(17) . .
C17A Si2 C17B C19B -123(8) . .
C8 Si2 C17B C19B -50.3(15) . .
C21A Si2 C17B C19B 61.9(15) . .
C22B Si2 C17B C19B -165.5(13) . .
